data_9016314
loop_
_publ_author_name
'Grey, I. E.'
'Macrae, C. M.'
'Keck, E.'
'Birch, W. D.'

_publ_section_title
;
 Aluminium-bearing strunzite derived from jahnsite at the Hagendorf-Sud
 pegmatite, Germany
;
_journal_name_full 'Mineralogical Magazine'
_journal_page_first 1165
_journal_page_last 1174
_journal_paper_doi 10.1180/minmag.2012.076.5.08
_journal_volume 76
_journal_year 2012
_chemical_compound_source 'Hagendorf-S\"ud pegmatite, Germany'
_chemical_formula_sum 'Al0.56 Fe1.44 H14 Mn O16 P2'
_chemical_name_mineral Strunzite
_space_group_IT_number 2
_symmetry_space_group_name_Hall '-P 1'
_symmetry_space_group_name_H-M 'P -1'
_cell_angle_alpha 90.077
_cell_angle_beta 98.865
_cell_angle_gamma 118.442
_cell_formula_units_Z 2
_cell_length_a 10.277
_cell_length_b 9.826
_cell_length_c 7.205
_cell_volume 629.770
_database_code_amcsd 0019617
_exptl_crystal_density_diffrn 2.545
_cod_depositor_comments
;

  Adding _atom_site_type_symbol values to prevent confusal of H and Ho
  atoms.

  Andrius Merkys
  2013-11-04
;
_cod_original_formula_sum 'Mn (Fe1.44 Al.56) P2 O16 H14'
_cod_database_code 9016314

loop_
_space_group_symop_operation_xyz
x,y,z
-x,-y,-z

loop_
_atom_site_aniso_label
_atom_site_aniso_U_11
_atom_site_aniso_U_22
_atom_site_aniso_U_33
_atom_site_aniso_U_12
_atom_site_aniso_U_13
_atom_site_aniso_U_23
Mn 0.01500 0.01600 0.02400 0.00900 0.00100 -0.00100
Fe(1) 0.01300 0.00900 0.01400 0.00800 -0.00400 -0.00300
Al(1) 0.01300 0.00900 0.01400 0.00800 -0.00400 -0.00300
Fe(2) 0.01500 0.00800 0.01600 0.00800 -0.00400 -0.00400
Al(2) 0.01500 0.00800 0.01600 0.00800 -0.00400 -0.00400
P(1) 0.01200 0.00800 0.01700 0.00600 -0.00100 -0.00200
P(2) 0.01300 0.01000 0.01600 0.00700 -0.00300 -0.00100
O(1) 0.01600 0.03500 0.02000 0.00900 0.00000 0.00000
O(2) 0.03100 0.02000 0.02100 0.01900 -0.01000 -0.00700
O(3) 0.02100 0.01500 0.01600 0.01200 0.00000 -0.00200
O(4) 0.02400 0.01500 0.01500 0.01000 -0.00300 0.00100
O(5) 0.01400 0.01500 0.01900 0.00900 -0.00500 -0.00200
O(6) 0.02900 0.01900 0.01900 0.01900 -0.00500 0.00100
O(7) 0.01600 0.02900 0.02000 0.00600 -0.00100 -0.00400
O(8) 0.01200 0.01700 0.02500 0.00700 -0.00400 -0.00400
O-h1 0.02500 0.01900 0.02000 0.01800 -0.00400 -0.00300
O-h2 0.02900 0.01000 0.02300 0.01300 -0.00600 -0.00500
Ow1 0.02600 0.03000 0.03000 0.02000 0.00100 -0.00400
Ow2 0.02100 0.01800 0.03000 0.00700 0.00000 -0.00100
Ow3 0.03500 0.02000 0.02800 0.01400 -0.00700 -0.00500
Ow4 0.06800 0.02800 0.08700 0.02900 0.00700 0.00000
Ow5 0.03000 0.03000 0.02800 0.02200 -0.00200 -0.00300
Ow6 0.02800 0.01800 0.02200 0.01200 -0.00500 -0.00300

loop_
_atom_site_type_symbol
_atom_site_label
_atom_site_fract_x
_atom_site_fract_y
_atom_site_fract_z
_atom_site_occupancy
_atom_site_U_iso_or_equiv
_atom_site_attached_hydrogens
Mn Mn 0.50020 0.32890 0.24970 1.00000 0.01800 0
Fe Fe(1) 0.96940 0.24390 0.13840 0.72000 0.01200 0
Al Al(1) 0.96940 0.24390 0.13840 0.28000 0.01200 0
Fe Fe(2) 0.03010 0.77410 0.36180 0.72000 0.01300 0
Al Al(2) 0.03010 0.77410 0.36180 0.28000 0.01300 0
P P(1) 0.81320 0.46660 0.05840 1.00000 0.01200 0
P P(2) 0.18690 0.15270 0.44150 1.00000 0.01300 0
O O(1) 0.64740 0.40220 0.06350 1.00000 0.02500 0
O O(2) 0.84170 0.33040 0.02140 1.00000 0.02300 0
O O(3) 0.90970 0.55590 0.24710 1.00000 0.01600 0
O O(4) 0.84960 0.57060 0.89440 1.00000 0.01900 0
O O(5) 0.09010 0.14560 0.25120 1.00000 0.01600 0
O O(6) 0.15640 -0.01220 0.47770 1.00000 0.02100 0
O O(7) 0.35150 0.25150 0.43790 1.00000 0.02400 0
O O(8) 0.15290 0.22260 0.60360 1.00000 0.01900 0
O O-h1 0.96150 0.30940 0.39170 1.00000 0.01900 0
O O-h2 0.03840 0.84740 0.10840 1.00000 0.02000 0
O Ow1 0.30870 0.24070 0.01200 1.00000 0.02700 0
O Ow2 0.69220 0.43300 0.48820 1.00000 0.02500 0
O Ow3 0.49970 0.55110 0.25020 1.00000 0.02900 0
O Ow4 0.50320 0.10240 0.25040 1.00000 0.05900 0
O Ow5 0.23170 0.77660 0.33610 1.00000 0.02700 0
O Ow6 -0.23190 0.04560 0.16520 1.00000 0.02400 0
H HOh1 0.94600 0.38000 0.38400 1.00000 0.03900 0
H HOh2 0.03600 0.92700 0.12200 1.00000 0.03900 0
H H1A 0.31100 0.27700 -0.09100 1.00000 0.03900 0
H H1B 0.25000 0.25000 0.05700 1.00000 0.03900 0
H H2A 0.67700 0.47200 0.57700 1.00000 0.03900 0
H H2B 0.76800 0.49000 0.45900 1.00000 0.03900 0
H H3A 0.55400 0.62400 0.32900 1.00000 0.03900 0
H H3B 0.42600 0.50700 0.29500 1.00000 0.03900 0
H H4A 0.49200 0.11100 0.14000 1.00000 0.03900 0
H H4B 0.42900 0.03800 0.28000 1.00000 0.03900 0
H H5A 0.21300 0.73600 0.22900 1.00000 0.03900 0
H H5B 0.24200 0.71400 0.40000 1.00000 0.03900 0
H H6A -0.19500 0.02900 0.26000 1.00000 0.03900 0
H H6B -0.24500 -0.02700 0.09700 1.00000 0.03900 0

loop_
_cod_changelog_entry_id
_cod_changelog_entry_author
_cod_changelog_entry_date
_cod_changelog_entry_text
1
;cod-tools version 3.8.0
Id: cif_guess_AMCSD_atom_types 9581 2023-05-17 12:35:41Z saulius
;
2023-05-18T08:46:08+03:00
;Derived hydrogen counts
from atom names that follow the AMCSD naming convention
(Wat == water, O-H == hydroxyl).
;

loop_
_cod_related_entry_id
_cod_related_entry_database
_cod_related_entry_code
1 AMCSD 0019617
